data_4122927
loop_
_publ_author_name
'Komor, Alexis C.'
'Barton, Jacqueline K.'

_publ_section_title
;
 An Unusual Ligand Coordination Gives Rise to a New Family of Rhodium
 Metalloinsertors with Improved Selectivity and Potency.
;
_journal_issue 40
_journal_name_full 'Journal of the American Chemical Society'
_journal_page_first 14160
_journal_paper_doi 10.1021/ja5072064
_journal_volume 136
_journal_year 2014
_chemical_formula_sum 'C42 H43 Cl2 N8 O3 Rh'
_chemical_formula_weight 881.65
_chemical_name_systematic
; 
 ? 
;
_space_group_crystal_system monoclinic
_space_group_IT_number 14
_space_group_name_Hall '-P 2yn'
_space_group_name_H-M_alt 'P 1 21/n 1'
_symmetry_space_group_name_Hall '-P 2yn'
_symmetry_space_group_name_H-M 'P 1 21/n 1'
_atom_sites_solution_hydrogens mixed
_atom_sites_solution_primary direct
_atom_sites_solution_secondary difmap
_audit_creation_method SHELXL-2013
_cell_angle_alpha 90
_cell_angle_beta 96.746(2)
_cell_angle_gamma 90
_cell_formula_units_Z 4
_cell_length_a 9.4383(4)
_cell_length_b 25.4636(10)
_cell_length_c 16.6094(6)
_cell_measurement_reflns_used 9305
_cell_measurement_temperature 100(2)
_cell_measurement_theta_max 30.52
_cell_measurement_theta_min 2.37
_cell_volume 3964.2(3)
_computing_cell_refinement 'SAINT v8.32B (Bruker-AXS, 2011)'
_computing_data_collection 'APEX2 v2013.6-2 (Bruker-AXS, 2013)'
_computing_data_reduction 'SAINT v8.32B (Bruker-AXS, 2011)'
_computing_molecular_graphics 'Bruker SHELXTL'
_computing_publication_material 'Bruker SHELXTL'
_computing_structure_refinement 'SHELXL-2013 (Sheldrick, 2013)'
_computing_structure_solution 'SHELXS-97 (Sheldrick, 2008)'
_diffrn_ambient_temperature 100(2)
_diffrn_detector_area_resol_mean 8.33
_diffrn_measured_fraction_theta_full 0.999
_diffrn_measured_fraction_theta_max 0.999
_diffrn_measurement_device_type 'Bruker APEX-II CCD'
_diffrn_measurement_method '\f and \w scans'
_diffrn_radiation_type MoK\a
_diffrn_radiation_wavelength 0.71073
_diffrn_reflns_av_R_equivalents 0.0639
_diffrn_reflns_av_unetI/netI 0.0247
_diffrn_reflns_Laue_measured_fraction_full 0.999
_diffrn_reflns_Laue_measured_fraction_max 0.999
_diffrn_reflns_limit_h_max 13
_diffrn_reflns_limit_h_min -13
_diffrn_reflns_limit_k_max 36
_diffrn_reflns_limit_k_min -35
_diffrn_reflns_limit_l_max 23
_diffrn_reflns_limit_l_min -23
_diffrn_reflns_number 178000
_diffrn_reflns_point_group_measured_fraction_full 0.999
_diffrn_reflns_point_group_measured_fraction_max 0.999
_diffrn_reflns_theta_full 25.242
_diffrn_reflns_theta_max 30.547
_diffrn_reflns_theta_min 2.315
_diffrn_source 'fine-focus sealed tube'
_exptl_absorpt_coefficient_mu 0.617
_exptl_absorpt_correction_T_max 0.7461
_exptl_absorpt_correction_T_min 0.6942
_exptl_absorpt_correction_type multi-scan
_exptl_absorpt_process_details 'SADABS (Sheldrick, 2009)'
_exptl_crystal_colour red
_exptl_crystal_density_diffrn 1.477
_exptl_crystal_density_method 'not measured'
_exptl_crystal_description block
_exptl_crystal_F_000 1816
_exptl_crystal_size_max 0.500
_exptl_crystal_size_mid 0.400
_exptl_crystal_size_min 0.150
_refine_diff_density_max 0.745
_refine_diff_density_min -0.767
_refine_diff_density_rms 0.073
_refine_ls_extinction_method none
_refine_ls_goodness_of_fit_ref 1.035
_refine_ls_hydrogen_treatment mixed
_refine_ls_matrix_type full
_refine_ls_number_parameters 538
_refine_ls_number_reflns 12143
_refine_ls_number_restraints 13
_refine_ls_restrained_S_all 1.036
_refine_ls_R_factor_all 0.0371
_refine_ls_R_factor_gt 0.0284
_refine_ls_shift/su_max 0.003
_refine_ls_shift/su_mean 0.000
_refine_ls_structure_factor_coef Fsqd
_refine_ls_weighting_details 'w=1/[\s^2^(Fo^2^)+(0.0258P)^2^+3.8383P] where P=(Fo^2^+2Fc^2^)/3'
_refine_ls_weighting_scheme calc
_refine_ls_wR_factor_gt 0.0641
_refine_ls_wR_factor_ref 0.0677
_reflns_Friedel_coverage 0.000
_reflns_number_gt 10498
_reflns_number_total 12143
_reflns_threshold_expression 'I > 2\s(I)'
_cod_data_source_file ja5072064_si_005.cif
_cod_data_source_block ack002
_cod_original_cell_volume 3964.1(3)
_cod_database_code 4122927
_shelx_space_group_comment
; 
The symmetry employed for this shelxl refinement is uniquely defined 
by the following loop, which should always be used as a source of 
symmetry information in preference to the above space-group names. 
They are only intended as comments. 
;
_shelx_estimated_absorpt_t_min 0.748
_shelx_estimated_absorpt_t_max 0.913
_shelxl_version_number 2013-3

loop_
_space_group_symop_operation_xyz
'x, y, z'
'-x+1/2, y+1/2, -z+1/2'
'-x, -y, -z'
'x-1/2, -y-1/2, z-1/2'

loop_
_atom_site_label
_atom_site_type_symbol
_atom_site_fract_x
_atom_site_fract_y
_atom_site_fract_z
_atom_site_U_iso_or_equiv
_atom_site_adp_type
_atom_site_occupancy
_atom_site_site_symmetry_order
_atom_site_calc_flag
_atom_site_refinement_flags_posn
_atom_site_refinement_flags_adp
_atom_site_refinement_flags_occupancy
_atom_site_disorder_assembly
_atom_site_disorder_group
Cl1 Cl 0.30830(4) 0.99524(2) 0.88233(2) 0.01570(7) Uani 1 1 d . . . . .
Cl2 Cl 0.40960(6) 0.69790(3) 0.53136(4) 0.02257(18) Uani 0.930(4) 1 d . U P A 1
Cl2A Cl 0.4496(15) 0.7220(7) 0.5078(7) 0.048(5) Uani 0.070(4) 1 d . U P A 2
Rh1 Rh 0.56216(2) 0.87215(2) 0.79380(2) 0.00885(3) Uani 1 1 d . . . . .
N1 N 0.53652(13) 0.94938(5) 0.77483(7) 0.0112(2) Uani 1 1 d D . . . .
H1N H 0.492(2) 0.9708(7) 0.8041(11) 0.013 Uiso 1 1 d D U . . .
C1 C 0.57624(15) 0.96631(6) 0.70726(9) 0.0113(3) Uani 1 1 d . . . . .
C2 C 0.55819(16) 1.01967(6) 0.67626(9) 0.0127(3) Uani 1 1 d . . . . .
C3 C 0.48252(17) 1.05719(6) 0.71596(9) 0.0162(3) Uani 1 1 d . . . . .
H3 H 0.4453 1.0482 0.7649 0.019 Uiso 1 1 calc R U . . .
C4 C 0.46178(18) 1.10716(6) 0.68429(10) 0.0184(3) Uani 1 1 d . . . . .
H4 H 0.4112 1.1327 0.7114 0.022 Uiso 1 1 calc R U . . .
C5 C 0.51578(18) 1.11968(6) 0.61229(10) 0.0185(3) Uani 1 1 d . . . . .
H5 H 0.5005 1.1538 0.5897 0.022 Uiso 1 1 calc R U . . .
C6 C 0.59151(18) 1.08300(6) 0.57324(10) 0.0174(3) Uani 1 1 d . . . . .
H6 H 0.6279 1.0925 0.5243 0.021 Uiso 1 1 calc R U . . .
C7 C 0.61588(16) 1.03200(6) 0.60425(9) 0.0134(3) Uani 1 1 d . . . . .
C8 C 0.69390(17) 0.99211(6) 0.56116(9) 0.0146(3) Uani 1 1 d . . . . .
C9 C 0.7586(2) 1.00769(7) 0.49181(10) 0.0220(3) Uani 1 1 d . . . . .
H9 H 0.7573 1.0437 0.4768 0.026 Uiso 1 1 calc R U . . .
C10 C 0.8224(2) 0.97227(7) 0.44647(10) 0.0232(3) Uani 1 1 d . . . . .
H10 H 0.8673 0.9841 0.4015 0.028 Uiso 1 1 calc R U . . .
C11 C 0.82291(17) 0.91812(7) 0.46528(9) 0.0164(3) Uani 1 1 d . . . . .
C12 C 0.87774(18) 0.88110(7) 0.41309(9) 0.0198(3) Uani 1 1 d . . . . .
H12 H 0.9204 0.8932 0.3675 0.024 Uiso 1 1 calc R U . . .
C13 C 0.87023(18) 0.82831(7) 0.42736(10) 0.0203(3) Uani 1 1 d . . . . .
H13 H 0.9057 0.8038 0.3915 0.024 Uiso 1 1 calc R U . . .
C14 C 0.80934(19) 0.81079(7) 0.49586(10) 0.0206(3) Uani 1 1 d . . . . .
H14 H 0.8036 0.7742 0.5059 0.025 Uiso 1 1 calc R U . . .
C15 C 0.75796(18) 0.84574(6) 0.54861(10) 0.0177(3) Uani 1 1 d . . . . .
H15 H 0.7188 0.8328 0.5949 0.021 Uiso 1 1 calc R U . . .
C16 C 0.76233(16) 0.90076(6) 0.53522(9) 0.0135(3) Uani 1 1 d . . . . .
C17 C 0.70167(16) 0.93938(6) 0.58523(8) 0.0122(3) Uani 1 1 d . . . . .
C18 C 0.64438(15) 0.92488(6) 0.66155(8) 0.0113(3) Uani 1 1 d . . . . .
N2 N 0.65419(13) 0.87861(5) 0.69352(7) 0.0116(2) Uani 1 1 d . . . . .
N3 N 0.37665(13) 0.85913(5) 0.72015(7) 0.0109(2) Uani 1 1 d . . . . .
C21 C 0.26783(16) 0.89422(6) 0.71905(9) 0.0134(3) Uani 1 1 d . . . . .
H21 H 0.2711 0.9197 0.7610 0.016 Uiso 1 1 calc R U . . .
C22 C 0.15352(17) 0.89426(6) 0.65979(10) 0.0166(3) Uani 1 1 d . . . . .
H22 H 0.0782 0.9189 0.6611 0.020 Uiso 1 1 calc R U . . .
C23 C 0.15047(17) 0.85712(7) 0.59729(9) 0.0172(3) Uani 1 1 d . . . . .
H23 H 0.0751 0.8574 0.5540 0.021 Uiso 1 1 calc R U . . .
C24 C 0.25730(17) 0.82033(6) 0.59911(9) 0.0153(3) Uani 1 1 d . . . . .
H24 H 0.2559 0.7946 0.5576 0.018 Uiso 1 1 calc R U . . .
C25 C 0.36932(16) 0.82121(6) 0.66357(8) 0.0119(3) Uani 1 1 d . . . . .
N4 N 0.47045(14) 0.78254(5) 0.66570(7) 0.0132(2) Uani 1 1 d D . . . .
H4N H 0.455(2) 0.7606(7) 0.6262(10) 0.016 Uiso 1 1 d D U . . .
C26 C 0.55525(16) 0.76265(6) 0.73237(9) 0.0124(3) Uani 1 1 d . . . . .
C27 C 0.59610(17) 0.70966(6) 0.72958(10) 0.0170(3) Uani 1 1 d . . . . .
H27 H 0.5676 0.6890 0.6828 0.020 Uiso 1 1 calc R U . . .
C28 C 0.67781(19) 0.68800(6) 0.79535(10) 0.0193(3) Uani 1 1 d . . . . .
H28 H 0.7060 0.6522 0.7946 0.023 Uiso 1 1 calc R U . . .
C29 C 0.71868(18) 0.71915(6) 0.86310(9) 0.0170(3) Uani 1 1 d . . . . .
H29 H 0.7746 0.7049 0.9093 0.020 Uiso 1 1 calc R U . . .
C30 C 0.67662(16) 0.77077(6) 0.86184(9) 0.0139(3) Uani 1 1 d . . . . .
H30 H 0.7036 0.7919 0.9083 0.017 Uiso 1 1 calc R U . . .
N5 N 0.59794(13) 0.79293(5) 0.79692(7) 0.0108(2) Uani 1 1 d . . . . .
N6 N 0.74975(13) 0.88938(5) 0.86282(7) 0.0111(2) Uani 1 1 d . . . . .
C31 C 0.87488(16) 0.87990(6) 0.83229(9) 0.0137(3) Uani 1 1 d . . . . .
H31 H 0.8731 0.8594 0.7844 0.016 Uiso 1 1 calc R U . . .
C32 C 1.00300(17) 0.89866(6) 0.86761(9) 0.0158(3) Uani 1 1 d . . . . .
H32 H 1.0883 0.8916 0.8444 0.019 Uiso 1 1 calc R U . . .
C33 C 1.00626(17) 0.92842(6) 0.93867(10) 0.0159(3) Uani 1 1 d . . . . .
H33 H 1.0937 0.9424 0.9639 0.019 Uiso 1 1 calc R U . . .
C34 C 0.88171(16) 0.93706(6) 0.97133(9) 0.0145(3) Uani 1 1 d . . . . .
H34 H 0.8820 0.9568 1.0199 0.017 Uiso 1 1 calc R U . . .
C35 C 0.75322(16) 0.91642(6) 0.93229(8) 0.0114(3) Uani 1 1 d . . . . .
N7 N 0.63029(14) 0.92589(5) 0.96744(8) 0.0150(2) Uani 1 1 d D . . . .
H7N H 0.644(2) 0.9477(7) 1.0082(10) 0.018 Uiso 1 1 d D U . . .
C36 C 0.51089(16) 0.89437(6) 0.96709(9) 0.0130(3) Uani 1 1 d . . . . .
C37 C 0.43820(18) 0.89458(7) 1.03628(10) 0.0195(3) Uani 1 1 d . . . . .
H37 H 0.4711 0.9157 1.0818 0.023 Uiso 1 1 calc R U . . .
C38 C 0.31905(19) 0.86384(7) 1.03699(10) 0.0209(3) Uani 1 1 d . . . . .
H38 H 0.2674 0.8640 1.0827 0.025 Uiso 1 1 calc R U . . .
C39 C 0.27398(17) 0.83219(6) 0.96999(10) 0.0174(3) Uani 1 1 d . . . . .
H39 H 0.1923 0.8104 0.9696 0.021 Uiso 1 1 calc R U . . .
C40 C 0.35110(16) 0.83355(6) 0.90491(9) 0.0139(3) Uani 1 1 d . . . . .
H40 H 0.3224 0.8115 0.8598 0.017 Uiso 1 1 calc R U . . .
N8 N 0.46661(13) 0.86504(5) 0.90216(7) 0.0114(2) Uani 1 1 d . . . . .
O1S O 0.09483(16) 1.05396(7) 0.75905(9) 0.0384(4) Uani 1 1 d D . . . .
H1S H 0.147(3) 1.0344(11) 0.7944(15) 0.058 Uiso 1 1 d D U . . .
C1S C -0.0486(2) 1.03481(9) 0.75347(12) 0.0322(4) Uani 1 1 d . . . . .
H1S1 H -0.0474 0.9959 0.7522 0.039 Uiso 1 1 calc R U . . .
H1S2 H -0.1021 1.0472 0.7022 0.039 Uiso 1 1 calc R U . . .
C2S C -0.1230(2) 1.05281(8) 0.82317(11) 0.0279(4) Uani 1 1 d . . . . .
H2S1 H -0.0781 1.0366 0.8733 0.042 Uiso 1 1 calc R U . . .
H2S2 H -0.2236 1.0425 0.8141 0.042 Uiso 1 1 calc R U . . .
H2S3 H -0.1162 1.0911 0.8278 0.042 Uiso 1 1 calc R U . . .
O1T O 0.22723(15) 0.74563(6) 0.76448(9) 0.0286(3) Uani 1 1 d D . . . .
H1T H 0.221(3) 0.7153(8) 0.7361(15) 0.043 Uiso 1 1 d D U . . .
C1T C 0.0820(2) 0.75325(8) 0.77595(15) 0.0359(5) Uani 1 1 d . . . . .
H1T1 H 0.0696 0.7895 0.7955 0.043 Uiso 1 1 calc R U . . .
H1T2 H 0.0570 0.7288 0.8185 0.043 Uiso 1 1 calc R U . . .
C2T C -0.0190(3) 0.74454(13) 0.70019(18) 0.0565(8) Uani 1 1 d . . . . .
H2T1 H 0.0053 0.7684 0.6576 0.085 Uiso 1 1 calc R U . . .
H2T2 H -0.1169 0.7514 0.7114 0.085 Uiso 1 1 calc R U . . .
H2T3 H -0.0112 0.7081 0.6821 0.085 Uiso 1 1 calc R U . . .
O1W O 0.26310(18) 0.65133(7) 0.68061(11) 0.0399(4) Uani 1 1 d D . . . .
H1W H 0.314(3) 0.6221(9) 0.6876(19) 0.060 Uiso 1 1 d D U . . .
H2W H 0.292(3) 0.6588(12) 0.6350(13) 0.060 Uiso 1 1 d D U . . .

loop_
_atom_site_aniso_label
_atom_site_aniso_U_11
_atom_site_aniso_U_22
_atom_site_aniso_U_33
_atom_site_aniso_U_23
_atom_site_aniso_U_13
_atom_site_aniso_U_12
Cl1 0.01496(16) 0.01787(17) 0.01475(15) -0.00482(13) 0.00370(12) 0.00028(13)
Cl2 0.0283(3) 0.0224(3) 0.0154(2) -0.0084(2) -0.00456(18) 0.0062(2)
Cl2A 0.044(6) 0.064(9) 0.031(5) -0.022(6) -0.017(4) 0.037(6)
Rh1 0.00897(5) 0.01010(5) 0.00764(5) -0.00124(4) 0.00160(3) -0.00069(4)
N1 0.0110(6) 0.0120(6) 0.0110(5) -0.0027(4) 0.0028(4) 0.0000(4)
C1 0.0092(6) 0.0123(6) 0.0122(6) -0.0013(5) 0.0008(5) -0.0013(5)
C2 0.0126(6) 0.0117(6) 0.0135(6) -0.0011(5) 0.0009(5) -0.0011(5)
C3 0.0163(7) 0.0152(7) 0.0175(7) -0.0021(5) 0.0038(5) 0.0002(6)
C4 0.0167(7) 0.0142(7) 0.0241(8) -0.0026(6) 0.0019(6) 0.0021(6)
C5 0.0178(7) 0.0134(7) 0.0236(8) 0.0020(6) -0.0012(6) -0.0002(6)
C6 0.0184(7) 0.0158(7) 0.0180(7) 0.0029(6) 0.0021(6) -0.0017(6)
C7 0.0119(6) 0.0147(7) 0.0136(6) -0.0001(5) 0.0010(5) -0.0014(5)
C8 0.0149(7) 0.0159(7) 0.0131(6) 0.0008(5) 0.0027(5) -0.0001(5)
C9 0.0294(9) 0.0190(8) 0.0192(7) 0.0065(6) 0.0095(7) 0.0005(7)
C10 0.0291(9) 0.0259(9) 0.0168(7) 0.0045(6) 0.0121(6) 0.0017(7)
C11 0.0156(7) 0.0222(8) 0.0119(6) -0.0003(6) 0.0035(5) 0.0008(6)
C12 0.0187(8) 0.0298(9) 0.0117(6) -0.0015(6) 0.0052(5) 0.0027(6)
C13 0.0193(8) 0.0278(9) 0.0141(7) -0.0077(6) 0.0029(6) 0.0030(6)
C14 0.0253(8) 0.0188(8) 0.0186(7) -0.0058(6) 0.0064(6) 0.0001(6)
C15 0.0218(8) 0.0171(7) 0.0151(7) -0.0031(6) 0.0058(6) -0.0012(6)
C16 0.0129(7) 0.0180(7) 0.0098(6) -0.0016(5) 0.0021(5) 0.0001(5)
C17 0.0118(6) 0.0154(7) 0.0096(6) 0.0000(5) 0.0020(5) -0.0009(5)
C18 0.0108(6) 0.0140(6) 0.0095(6) -0.0018(5) 0.0020(5) -0.0015(5)
N2 0.0115(5) 0.0141(6) 0.0095(5) -0.0018(4) 0.0023(4) -0.0006(5)
N3 0.0105(5) 0.0121(6) 0.0103(5) -0.0004(4) 0.0015(4) -0.0011(4)
C21 0.0128(7) 0.0129(7) 0.0147(6) -0.0012(5) 0.0029(5) -0.0005(5)
C22 0.0142(7) 0.0163(7) 0.0190(7) 0.0011(6) 0.0005(6) 0.0016(6)
C23 0.0158(7) 0.0195(7) 0.0151(7) 0.0014(6) -0.0034(5) -0.0013(6)
C24 0.0177(7) 0.0167(7) 0.0107(6) -0.0012(5) -0.0015(5) -0.0011(6)
C25 0.0125(6) 0.0136(6) 0.0095(6) 0.0008(5) 0.0011(5) -0.0012(5)
N4 0.0154(6) 0.0139(6) 0.0100(5) -0.0041(4) -0.0006(4) 0.0014(5)
C26 0.0110(6) 0.0139(7) 0.0123(6) -0.0013(5) 0.0017(5) -0.0009(5)
C27 0.0177(7) 0.0152(7) 0.0173(7) -0.0051(6) -0.0010(6) 0.0005(6)
C28 0.0206(8) 0.0143(7) 0.0223(7) -0.0009(6) -0.0002(6) 0.0037(6)
C29 0.0190(7) 0.0164(7) 0.0150(7) 0.0025(5) -0.0009(5) 0.0025(6)
C30 0.0143(7) 0.0161(7) 0.0114(6) -0.0003(5) 0.0015(5) -0.0007(5)
N5 0.0113(5) 0.0112(5) 0.0100(5) -0.0011(4) 0.0019(4) -0.0008(4)
N6 0.0096(5) 0.0131(5) 0.0107(5) -0.0007(4) 0.0017(4) -0.0005(4)
C31 0.0129(7) 0.0163(7) 0.0124(6) -0.0004(5) 0.0034(5) 0.0015(5)
C32 0.0121(7) 0.0195(7) 0.0162(7) 0.0006(6) 0.0031(5) 0.0009(6)
C33 0.0117(7) 0.0160(7) 0.0194(7) 0.0001(6) -0.0012(5) -0.0019(5)
C34 0.0142(7) 0.0140(7) 0.0147(6) -0.0023(5) -0.0003(5) -0.0022(5)
C35 0.0119(6) 0.0112(6) 0.0114(6) -0.0004(5) 0.0021(5) -0.0004(5)
N7 0.0125(6) 0.0195(6) 0.0135(6) -0.0081(5) 0.0037(5) -0.0028(5)
C36 0.0116(6) 0.0149(7) 0.0128(6) -0.0012(5) 0.0030(5) 0.0008(5)
C37 0.0193(8) 0.0258(8) 0.0146(7) -0.0043(6) 0.0063(6) -0.0015(6)
C38 0.0201(8) 0.0258(9) 0.0191(7) 0.0011(6) 0.0112(6) 0.0012(6)
C39 0.0155(7) 0.0166(7) 0.0211(7) 0.0046(6) 0.0060(6) -0.0008(6)
C40 0.0123(7) 0.0129(7) 0.0166(7) 0.0011(5) 0.0024(5) -0.0008(5)
N8 0.0112(5) 0.0126(6) 0.0106(5) 0.0000(4) 0.0026(4) -0.0004(4)
O1S 0.0270(8) 0.0551(10) 0.0330(8) 0.0203(7) 0.0030(6) 0.0040(7)
C1S 0.0306(10) 0.0409(12) 0.0247(9) -0.0018(8) 0.0012(8) 0.0026(9)
C2S 0.0263(9) 0.0331(10) 0.0239(8) 0.0010(7) 0.0015(7) 0.0003(8)
O1T 0.0249(7) 0.0292(7) 0.0313(7) 0.0013(6) 0.0015(5) -0.0029(6)
C1T 0.0295(10) 0.0230(9) 0.0563(13) -0.0042(9) 0.0099(9) -0.0029(8)
C2T 0.0269(11) 0.0744(19) 0.0655(17) 0.0389(15) -0.0059(11) -0.0175(12)
O1W 0.0368(9) 0.0390(9) 0.0461(9) -0.0027(7) 0.0140(7) -0.0010(7)

loop_
_atom_type_symbol
_atom_type_description
_atom_type_scat_dispersion_real
_atom_type_scat_dispersion_imag
_atom_type_scat_source
C C 0.0033 0.0016 'International Tables Vol C Tables 4.2.6.8 and 6.1.1.4'
H H 0.0000 0.0000 'International Tables Vol C Tables 4.2.6.8 and 6.1.1.4'
N N 0.0061 0.0033 'International Tables Vol C Tables 4.2.6.8 and 6.1.1.4'
Cl Cl 0.1484 0.1585 'International Tables Vol C Tables 4.2.6.8 and 6.1.1.4'
Rh Rh -1.1178 0.9187 'International Tables Vol C Tables 4.2.6.8 and 6.1.1.4'
O O 0.0106 0.0060 'International Tables Vol C Tables 4.2.6.8 and 6.1.1.4'

loop_
_geom_angle_atom_site_label_1
_geom_angle_atom_site_label_2
_geom_angle_atom_site_label_3
_geom_angle
N2 Rh1 N1 80.93(5)
N2 Rh1 N6 90.99(5)
N1 Rh1 N6 87.59(5)
N2 Rh1 N3 86.52(5)
N1 Rh1 N3 89.19(5)
N6 Rh1 N3 176.21(5)
N2 Rh1 N5 90.91(5)
N1 Rh1 N5 171.73(5)
N6 Rh1 N5 93.90(5)
N3 Rh1 N5 89.00(5)
N2 Rh1 N8 179.15(5)
N1 Rh1 N8 99.35(5)
N6 Rh1 N8 88.22(5)
N3 Rh1 N8 94.28(5)
N5 Rh1 N8 88.83(5)
C1 N1 Rh1 114.87(10)
C1 N1 H1N 118.7(13)
Rh1 N1 H1N 125.9(13)
N1 C1 C2 125.60(13)
N1 C1 C18 113.04(13)
C2 C1 C18 121.36(13)
C3 C2 C7 121.13(14)
C3 C2 C1 120.94(14)
C7 C2 C1 117.91(13)
C4 C3 C2 120.34(15)
C4 C3 H3 119.8
C2 C3 H3 119.8
C3 C4 C5 119.24(15)
C3 C4 H4 120.4
C5 C4 H4 120.4
C6 C5 C4 120.68(15)
C6 C5 H5 119.7
C4 C5 H5 119.7
C5 C6 C7 121.56(15)
C5 C6 H6 119.2
C7 C6 H6 119.2
C6 C7 C2 117.03(14)
C6 C7 C8 121.59(14)
C2 C7 C8 121.33(14)
C17 C8 C9 119.06(14)
C17 C8 C7 122.00(13)
C9 C8 C7 118.91(14)
C10 C9 C8 121.58(16)
C10 C9 H9 119.2
C8 C9 H9 119.2
C9 C10 C11 120.98(15)
C9 C10 H10 119.5
C11 C10 H10 119.5
C10 C11 C12 120.33(15)
C10 C11 C16 119.46(14)
C12 C11 C16 120.15(15)
C13 C12 C11 121.13(15)
C13 C12 H12 119.4
C11 C12 H12 119.4
C12 C13 C14 119.09(15)
C12 C13 H13 120.5
C14 C13 H13 120.5
C15 C14 C13 121.19(16)
C15 C14 H14 119.4
C13 C14 H14 119.4
C14 C15 C16 121.29(15)
C14 C15 H15 119.4
C16 C15 H15 119.4
C15 C16 C11 117.12(14)
C15 C16 C17 124.03(13)
C11 C16 C17 118.74(14)
C8 C17 C16 119.89(13)
C8 C17 C18 118.10(13)
C16 C17 C18 122.00(13)
N2 C18 C17 124.28(13)
N2 C18 C1 116.83(13)
C17 C18 C1 118.84(13)
C18 N2 Rh1 113.93(10)
C25 N3 C21 119.09(13)
C25 N3 Rh1 120.38(10)
C21 N3 Rh1 119.65(10)
N3 C21 C22 122.62(14)
N3 C21 H21 118.7
C22 C21 H21 118.7
C21 C22 C23 118.46(15)
C21 C22 H22 120.8
C23 C22 H22 120.8
C24 C23 C22 119.50(14)
C24 C23 H23 120.2
C22 C23 H23 120.2
C23 C24 C25 119.17(14)
C23 C24 H24 120.4
C25 C24 H24 120.4
N3 C25 N4 121.37(13)
N3 C25 C24 120.90(14)
N4 C25 C24 117.73(13)
C25 N4 C26 128.31(12)
C25 N4 H4N 113.0(14)
C26 N4 H4N 113.8(14)
N5 C26 N4 121.30(13)
N5 C26 C27 121.30(14)
N4 C26 C27 117.39(13)
C28 C27 C26 119.26(14)
C28 C27 H27 120.4
C26 C27 H27 120.4
C27 C28 C29 119.28(15)
C27 C28 H28 120.4
C29 C28 H28 120.4
C30 C29 C28 118.72(14)
C30 C29 H29 120.6
C28 C29 H29 120.6
N5 C30 C29 122.70(14)
N5 C30 H30 118.7
C29 C30 H30 118.7
C26 N5 C30 118.69(13)
C26 N5 Rh1 120.85(10)
C30 N5 Rh1 120.21(10)
C35 N6 C31 118.51(13)
C35 N6 Rh1 121.72(10)
C31 N6 Rh1 119.10(10)
N6 C31 C32 122.76(14)
N6 C31 H31 118.6
C32 C31 H31 118.6
C31 C32 C33 118.80(14)
C31 C32 H32 120.6
C33 C32 H32 120.6
C34 C33 C32 119.09(14)
C34 C33 H33 120.5
C32 C33 H33 120.5
C33 C34 C35 119.39(14)
C33 C34 H34 120.3
C35 C34 H34 120.3
N6 C35 N7 121.14(13)
N6 C35 C34 121.38(13)
N7 C35 C34 117.47(13)
C35 N7 C36 128.46(13)
C35 N7 H7N 112.6(14)
C36 N7 H7N 114.7(14)
N8 C36 N7 120.31(13)
N8 C36 C37 121.65(14)
N7 C36 C37 118.04(14)
C38 C37 C36 118.97(15)
C38 C37 H37 120.5
C36 C37 H37 120.5
C37 C38 C39 119.66(15)
C37 C38 H38 120.2
C39 C38 H38 120.2
C40 C39 C38 118.17(15)
C40 C39 H39 120.9
C38 C39 H39 120.9
N8 C40 C39 122.90(14)
N8 C40 H40 118.6
C39 C40 H40 118.6
C36 N8 C40 118.59(13)
C36 N8 Rh1 120.96(10)
C40 N8 Rh1 120.24(10)
C1S O1S H1S 108(2)
O1S C1S C2S 111.86(17)
O1S C1S H1S1 109.2
C2S C1S H1S1 109.2
O1S C1S H1S2 109.2
C2S C1S H1S2 109.2
H1S1 C1S H1S2 107.9
C1S C2S H2S1 109.5
C1S C2S H2S2 109.5
H2S1 C2S H2S2 109.5
C1S C2S H2S3 109.5
H2S1 C2S H2S3 109.5
H2S2 C2S H2S3 109.5
C1T O1T H1T 100.3(18)
O1T C1T C2T 113.3(2)
O1T C1T H1T1 108.9
C2T C1T H1T1 108.9
O1T C1T H1T2 108.9
C2T C1T H1T2 108.9
H1T1 C1T H1T2 107.7
C1T C2T H2T1 109.5
C1T C2T H2T2 109.5
H2T1 C2T H2T2 109.5
C1T C2T H2T3 109.5
H2T1 C2T H2T3 109.5
H2T2 C2T H2T3 109.5
H1W O1W H2W 95(3)

loop_
_geom_bond_atom_site_label_1
_geom_bond_atom_site_label_2
_geom_bond_distance
Rh1 N2 1.9738(12)
Rh1 N1 2.0019(13)
Rh1 N6 2.0408(12)
Rh1 N3 2.0417(12)
Rh1 N5 2.0450(13)
Rh1 N8 2.1135(12)
N1 C1 1.2980(18)
N1 H1N 0.869(14)
C1 C2 1.456(2)
C1 C18 1.489(2)
C2 C3 1.403(2)
C2 C7 1.407(2)
C3 C4 1.382(2)
C3 H3 0.9500
C4 C5 1.391(2)
C4 H4 0.9500
C5 C6 1.383(2)
C5 H5 0.9500
C6 C7 1.406(2)
C6 H6 0.9500
C7 C8 1.487(2)
C8 C17 1.400(2)
C8 C9 1.422(2)
C9 C10 1.360(2)
C9 H9 0.9500
C10 C11 1.414(2)
C10 H10 0.9500
C11 C12 1.419(2)
C11 C16 1.424(2)
C12 C13 1.368(3)
C12 H12 0.9500
C13 C14 1.406(2)
C13 H13 0.9500
C14 C15 1.377(2)
C14 H14 0.9500
C15 C16 1.420(2)
C15 H15 0.9500
C16 C17 1.448(2)
C17 C18 1.4821(19)
C18 N2 1.2913(19)
N3 C25 1.3435(18)
N3 C21 1.3597(19)
C21 C22 1.372(2)
C21 H21 0.9500
C22 C23 1.402(2)
C22 H22 0.9500
C23 C24 1.374(2)
C23 H23 0.9500
C24 C25 1.414(2)
C24 H24 0.9500
C25 N4 1.3690(19)
N4 C26 1.3838(19)
N4 H4N 0.861(15)
C26 N5 1.3434(18)
C26 C27 1.406(2)
C27 C28 1.376(2)
C27 H27 0.9500
C28 C29 1.394(2)
C28 H28 0.9500
C29 C30 1.373(2)
C29 H29 0.9500
C30 N5 1.3580(19)
C30 H30 0.9500
N6 C35 1.3406(18)
N6 C31 1.3604(19)
C31 C32 1.367(2)
C31 H31 0.9500
C32 C33 1.400(2)
C32 H32 0.9500
C33 C34 1.369(2)
C33 H33 0.9500
C34 C35 1.408(2)
C34 H34 0.9500
C35 N7 1.3800(19)
N7 C36 1.383(2)
N7 H7N 0.874(15)
C36 N8 1.3379(19)
C36 C37 1.406(2)
C37 C38 1.371(2)
C37 H37 0.9500
C38 C39 1.399(2)
C38 H38 0.9500
C39 C40 1.373(2)
C39 H39 0.9500
C40 N8 1.3584(19)
C40 H40 0.9500
O1S C1S 1.431(3)
O1S H1S 0.879(17)
C1S C2S 1.495(3)
C1S H1S1 0.9900
C1S H1S2 0.9900
C2S H2S1 0.9800
C2S H2S2 0.9800
C2S H2S3 0.9800
O1T C1T 1.419(3)
O1T H1T 0.904(16)
C1T C2T 1.503(3)
C1T H1T1 0.9900
C1T H1T2 0.9900
C2T H2T1 0.9800
C2T H2T2 0.9800
C2T H2T3 0.9800
O1W H1W 0.884(17)
O1W H2W 0.855(17)

loop_
_geom_hbond_atom_site_label_D
_geom_hbond_atom_site_label_H
_geom_hbond_atom_site_label_A
_geom_hbond_distance_DH
_geom_hbond_distance_HA
_geom_hbond_distance_DA
_geom_hbond_angle_DHA
_geom_hbond_site_symmetry_A
N1 H1N Cl1 0.869(14) 2.371(16) 3.1773(13) 154.4(17) .
C21 H21 Cl1 0.95 2.78 3.7250(15) 174.5 .
C24 H24 Cl2 0.95 2.92 3.6648(17) 136.5 .
C24 H24 Cl2A 0.95 2.79 3.537(8) 135.8 .
N4 H4N Cl2 0.861(15) 2.248(15) 3.1068(13) 174.9(19) .
N4 H4N Cl2A 0.861(15) 2.194(17) 3.029(8) 163(2) .
C27 H27 Cl2 0.95 2.78 3.5588(16) 139.9 .
C29 H29 Cl2A 0.95 2.87 3.397(11) 116.2 4_676
C30 H30 Cl2 0.95 2.66 3.4562(16) 141.3 4_676
C30 H30 Cl2A 0.95 2.71 3.329(8) 123.4 4_676
C34 H34 Cl1 0.95 2.84 3.6221(16) 140.8 3_677
N7 H7N Cl1 0.874(15) 2.329(15) 3.2023(13) 177.3(19) 3_677
C39 H39 Cl2 0.95 2.98 3.7786(17) 143.0 4_576
C39 H39 Cl2A 0.95 2.58 3.482(10) 158.0 4_576
C40 H40 O1T 0.95 2.41 3.343(2) 168.7 .
O1S H1S Cl1 0.879(17) 2.216(18) 3.0853(15) 170(3) .
O1T H1T O1W 0.904(16) 1.936(18) 2.816(2) 164(3) .
O1W H1W O1S 0.884(17) 2.09(2) 2.938(3) 161(3) 2_546
O1W H2W Cl2 0.855(17) 2.375(19) 3.2044(19) 164(3) .
